data_4325794
loop_
_publ_author_name
'Marco G. Crestani'
'Gerald F. Manbeck'
'William W. Brennessel'
'Theresa M. McCormick'
'Richard Eisenberg'

_publ_section_title
;
 Synthesis and Characterization of Neutral Luminescent Diphosphine
 Pyrrole- and Indole-Aldimine Copper(I) Complexes
;
_journal_name_full 'Inorganic Chemistry'
_journal_page_first 7172
_journal_page_last 7188
_journal_paper_doi 10.1021/ic2007588
_journal_volume 50
_journal_year 2011
_chemical_formula_moiety 'C11 H10 N2'
_chemical_formula_sum 'C11 H10 N2'
_chemical_formula_weight 170.21
_chemical_name_common eismc09
_chemical_name_systematic
; 
 ? 
;
_space_group_IT_number 61
_symmetry_cell_setting orthorhombic
_symmetry_space_group_name_Hall '-P 2ac 2ab'
_symmetry_space_group_name_H-M 'P b c a'
_atom_sites_solution_hydrogens geom
_atom_sites_solution_primary direct
_atom_sites_solution_secondary difmap
_audit_creation_method SHELXL-97
_cell_angle_alpha 90.00
_cell_angle_beta 90.00
_cell_angle_gamma 90.00
_cell_formula_units_Z 16
_cell_length_a 9.3869(9)
_cell_length_b 18.1191(17)
_cell_length_c 21.187(2)
_cell_measurement_reflns_used 4062
_cell_measurement_temperature 100.0(1)
_cell_measurement_theta_max 37.31
_cell_measurement_theta_min 2.44
_cell_volume 3603.5(6)
_computing_cell_refinement 'SAINT (Bruker, 2008)'
_computing_data_collection 'APEX2 (Bruker, 2009)'
_computing_data_reduction 'SAINT (Bruker, 2008)'
_computing_molecular_graphics 'SHELXTL (Sheldrick, 2008)'
_computing_publication_material 'SHELXTL (Sheldrick, 2008)'
_computing_structure_refinement 'SHELXL-97 (Sheldrick, 2008)'
_computing_structure_solution 'SIR97 (Altomare et al., 1999)'
_diffrn_ambient_temperature 100.0(1)
_diffrn_measured_fraction_theta_full 0.997
_diffrn_measured_fraction_theta_max 0.997
_diffrn_measurement_device_type 'Bruker SMART APEX II CCD Platform'
_diffrn_measurement_method 'area detector, \w scans per \f'
_diffrn_radiation_monochromator graphite
_diffrn_radiation_source 'fine-focus sealed tube'
_diffrn_radiation_type MoK\a
_diffrn_radiation_wavelength 0.71073
_diffrn_reflns_av_R_equivalents 0.0589
_diffrn_reflns_av_sigmaI/netI 0.0352
_diffrn_reflns_limit_h_max 16
_diffrn_reflns_limit_h_min -16
_diffrn_reflns_limit_k_max 31
_diffrn_reflns_limit_k_min -30
_diffrn_reflns_limit_l_max 36
_diffrn_reflns_limit_l_min -36
_diffrn_reflns_number 84197
_diffrn_reflns_theta_full 37.78
_diffrn_reflns_theta_max 37.78
_diffrn_reflns_theta_min 1.92
_diffrn_standards_number 0
_exptl_absorpt_coefficient_mu 0.076
_exptl_absorpt_correction_T_max 0.9760
_exptl_absorpt_correction_T_min 0.9686
_exptl_absorpt_correction_type multi-scan
_exptl_absorpt_process_details 'SADABS (Sheldrick, 2008)'
_exptl_crystal_colour colorless
_exptl_crystal_density_diffrn 1.255
_exptl_crystal_description block
_exptl_crystal_F_000 1440
_exptl_crystal_size_max 0.42
_exptl_crystal_size_mid 0.36
_exptl_crystal_size_min 0.32
_refine_diff_density_max 0.468
_refine_diff_density_min -0.228
_refine_diff_density_rms 0.056
_refine_ls_extinction_method none
_refine_ls_goodness_of_fit_ref 1.042
_refine_ls_hydrogen_treatment refall
_refine_ls_matrix_type full
_refine_ls_number_parameters 315
_refine_ls_number_reflns 9638
_refine_ls_number_restraints 0
_refine_ls_restrained_S_all 1.042
_refine_ls_R_factor_all 0.0808
_refine_ls_R_factor_gt 0.0502
_refine_ls_shift/su_max 0.001
_refine_ls_shift/su_mean 0.000
_refine_ls_structure_factor_coef Fsqd
_refine_ls_weighting_details 'calc w=1/[\s^2^(Fo^2^)+(0.0783P)^2^+0.3343P] where P=(Fo^2^+2Fc^2^)/3'
_refine_ls_weighting_scheme calc
_refine_ls_wR_factor_gt 0.1293
_refine_ls_wR_factor_ref 0.1499
_reflns_number_gt 6602
_reflns_number_total 9638
_reflns_threshold_expression >2sigma(I)
_cod_data_source_file ic2007588_si_002_1.cif
_cod_data_source_block 2PyN-H
_cod_database_code 4325794

loop_
_symmetry_equiv_pos_as_xyz
'x, y, z'
'-x+1/2, -y, z+1/2'
'-x, y+1/2, -z+1/2'
'x+1/2, -y+1/2, -z'
'-x, -y, -z'
'x-1/2, y, -z-1/2'
'x, -y-1/2, z-1/2'
'-x-1/2, y-1/2, z'

loop_
_atom_site_label
_atom_site_type_symbol
_atom_site_fract_x
_atom_site_fract_y
_atom_site_fract_z
_atom_site_U_iso_or_equiv
_atom_site_adp_type
_atom_site_occupancy
_atom_site_symmetry_multiplicity
_atom_site_calc_flag
N1 N 0.43730(7) 0.27375(4) 0.48545(3) 0.01916(12) Uani 1 1 d
H1N H 0.4060(14) 0.3117(7) 0.5134(6) 0.034(3) Uiso 1 1 d
N2 N 0.26822(7) 0.37785(4) 0.41142(3) 0.01912(12) Uani 1 1 d
C1 C 0.52431(9) 0.21753(4) 0.50288(4) 0.02164(14) Uani 1 1 d
H1 H 0.5556(14) 0.2116(7) 0.5464(6) 0.029(3) Uiso 1 1 d
C2 C 0.55466(10) 0.17516(5) 0.45052(4) 0.02490(16) Uani 1 1 d
H2 H 0.6143(16) 0.1312(8) 0.4500(7) 0.044(4) Uiso 1 1 d
C3 C 0.48371(10) 0.20763(5) 0.39921(4) 0.02498(16) Uani 1 1 d
H3 H 0.4826(15) 0.1903(7) 0.3548(6) 0.035(3) Uiso 1 1 d
C4 C 0.41205(8) 0.26927(4) 0.42176(4) 0.01933(13) Uani 1 1 d
C5 C 0.33066(9) 0.32166(4) 0.38663(4) 0.01973(13) Uani 1 1 d
H5 H 0.3228(14) 0.3111(7) 0.3411(6) 0.029(3) Uiso 1 1 d
C6 C 0.19739(8) 0.42699(4) 0.37012(4) 0.01828(13) Uani 1 1 d
C7 C 0.25903(9) 0.45187(5) 0.31404(4) 0.02081(14) Uani 1 1 d
H7 H 0.3539(14) 0.4346(6) 0.3005(6) 0.027(3) Uiso 1 1 d
C8 C 0.18775(9) 0.50266(5) 0.27640(4) 0.02466(16) Uani 1 1 d
H8 H 0.2328(14) 0.5209(7) 0.2372(6) 0.035(3) Uiso 1 1 d
C9 C 0.05502(10) 0.52925(5) 0.29440(4) 0.02513(16) Uani 1 1 d
H9 H 0.0044(14) 0.5672(7) 0.2683(5) 0.029(3) Uiso 1 1 d
C10 C -0.00650(9) 0.50464(5) 0.35031(4) 0.02396(16) Uani 1 1 d
H10 H -0.0991(13) 0.5237(6) 0.3643(5) 0.023(3) Uiso 1 1 d
C11 C 0.06424(9) 0.45410(5) 0.38827(4) 0.02179(14) Uani 1 1 d
H11 H 0.0195(14) 0.4367(7) 0.4285(6) 0.029(3) Uiso 1 1 d
N3 N 0.30866(8) 0.49343(4) 0.51044(3) 0.02145(13) Uani 1 1 d
H3N H 0.3027(15) 0.4512(8) 0.4865(6) 0.038(4) Uiso 1 1 d
N4 N 0.40564(8) 0.37508(4) 0.59510(3) 0.02153(13) Uani 1 1 d
C12 C 0.26641(10) 0.56030(5) 0.48794(4) 0.02552(16) Uani 1 1 d
H12 H 0.2261(15) 0.5652(7) 0.4449(6) 0.032(3) Uiso 1 1 d
C13 C 0.29301(10) 0.61327(5) 0.53325(5) 0.02749(17) Uani 1 1 d
H13 H 0.2716(15) 0.6660(8) 0.5294(6) 0.042(4) Uiso 1 1 d
C14 C 0.35445(10) 0.57684(5) 0.58483(5) 0.02598(17) Uani 1 1 d
H14 H 0.3857(14) 0.5982(7) 0.6253(6) 0.033(3) Uiso 1 1 d
C15 C 0.36382(8) 0.50237(4) 0.56983(4) 0.02061(14) Uani 1 1 d
C16 C 0.41323(9) 0.44396(5) 0.60922(4) 0.02168(15) Uani 1 1 d
H16 H 0.4531(14) 0.4606(7) 0.6509(6) 0.030(3) Uiso 1 1 d
C17 C 0.45828(10) 0.32421(5) 0.64008(4) 0.02337(15) Uani 1 1 d
C18 C 0.58399(11) 0.33641(6) 0.67392(4) 0.02955(19) Uani 1 1 d
H18 H 0.6411(15) 0.3811(8) 0.6657(7) 0.039(4) Uiso 1 1 d
C19 C 0.62898(13) 0.28494(7) 0.71822(5) 0.0388(3) Uani 1 1 d
H19 H 0.7197(18) 0.2955(9) 0.7430(8) 0.058(4) Uiso 1 1 d
C20 C 0.55271(14) 0.22060(7) 0.72793(5) 0.0417(3) Uani 1 1 d
H20 H 0.5865(16) 0.1840(8) 0.7591(7) 0.048(4) Uiso 1 1 d
C21 C 0.43058(13) 0.20701(6) 0.69271(5) 0.0368(2) Uani 1 1 d
H21 H 0.3770(17) 0.1592(8) 0.6979(7) 0.045(4) Uiso 1 1 d
C22 C 0.38317(11) 0.25865(5) 0.64896(4) 0.02849(18) Uani 1 1 d
H22 H 0.2992(15) 0.2500(7) 0.6231(6) 0.033(3) Uiso 1 1 d

loop_
_atom_site_aniso_label
_atom_site_aniso_U_11
_atom_site_aniso_U_22
_atom_site_aniso_U_33
_atom_site_aniso_U_23
_atom_site_aniso_U_13
_atom_site_aniso_U_12
N1 0.0213(3) 0.0176(3) 0.0186(3) 0.0003(2) -0.0007(2) 0.0017(2)
N2 0.0202(3) 0.0191(3) 0.0180(3) 0.0021(2) -0.0008(2) 0.0004(2)
C1 0.0218(3) 0.0203(3) 0.0228(3) 0.0031(3) -0.0005(3) 0.0025(3)
C2 0.0262(4) 0.0216(3) 0.0269(4) 0.0018(3) 0.0029(3) 0.0057(3)
C3 0.0301(4) 0.0220(4) 0.0229(4) -0.0018(3) 0.0013(3) 0.0047(3)
C4 0.0209(3) 0.0179(3) 0.0192(3) 0.0000(2) -0.0007(2) 0.0001(2)
C5 0.0210(3) 0.0192(3) 0.0189(3) 0.0005(2) -0.0016(2) -0.0011(3)
C6 0.0192(3) 0.0190(3) 0.0166(3) 0.0007(2) -0.0014(2) -0.0011(2)
C7 0.0200(3) 0.0244(3) 0.0180(3) 0.0027(3) -0.0004(2) 0.0000(3)
C8 0.0235(4) 0.0298(4) 0.0206(3) 0.0067(3) -0.0014(3) -0.0007(3)
C9 0.0245(4) 0.0269(4) 0.0240(4) 0.0045(3) -0.0053(3) 0.0018(3)
C10 0.0204(3) 0.0266(4) 0.0249(4) 0.0005(3) -0.0019(3) 0.0028(3)
C11 0.0201(3) 0.0249(3) 0.0203(3) 0.0021(3) 0.0011(3) 0.0008(3)
N3 0.0238(3) 0.0189(3) 0.0217(3) 0.0001(2) 0.0006(2) -0.0002(2)
N4 0.0231(3) 0.0233(3) 0.0181(3) -0.0005(2) -0.0004(2) 0.0011(2)
C12 0.0258(4) 0.0207(3) 0.0301(4) 0.0038(3) 0.0009(3) 0.0002(3)
C13 0.0247(4) 0.0189(3) 0.0389(5) -0.0008(3) 0.0036(3) -0.0011(3)
C14 0.0227(4) 0.0231(4) 0.0322(4) -0.0068(3) 0.0010(3) -0.0016(3)
C15 0.0180(3) 0.0214(3) 0.0224(3) -0.0024(3) 0.0014(3) -0.0007(3)
C16 0.0195(3) 0.0259(4) 0.0197(3) -0.0035(3) 0.0001(3) 0.0012(3)
C17 0.0278(4) 0.0264(4) 0.0159(3) -0.0018(3) 0.0012(3) 0.0069(3)
C18 0.0314(4) 0.0348(5) 0.0225(4) -0.0069(3) -0.0044(3) 0.0120(4)
C19 0.0427(6) 0.0498(6) 0.0240(4) -0.0047(4) -0.0056(4) 0.0247(5)
C20 0.0538(7) 0.0479(6) 0.0233(4) 0.0078(4) 0.0081(4) 0.0302(5)
C21 0.0490(6) 0.0329(5) 0.0286(5) 0.0078(4) 0.0143(4) 0.0158(4)
C22 0.0355(5) 0.0281(4) 0.0219(4) 0.0024(3) 0.0053(3) 0.0057(3)

loop_
_atom_type_symbol
_atom_type_description
_atom_type_scat_dispersion_real
_atom_type_scat_dispersion_imag
_atom_type_scat_source
C C 0.0033 0.0016 'International Tables Vol C Tables 4.2.6.8 and 6.1.1.4'
H H 0.0000 0.0000 'International Tables Vol C Tables 4.2.6.8 and 6.1.1.4'
N N 0.0061 0.0033 'International Tables Vol C Tables 4.2.6.8 and 6.1.1.4'

loop_
_geom_angle_atom_site_label_1
_geom_angle_atom_site_label_2
_geom_angle_atom_site_label_3
_geom_angle
C1 N1 C4 109.08(7)
C1 N1 H1N 124.0(8)
C4 N1 H1N 126.8(8)
C5 N2 C6 117.36(7)
N1 C1 C2 108.88(7)
N1 C1 H1 121.5(8)
C2 C1 H1 129.7(8)
C1 C2 C3 106.95(7)
C1 C2 H2 125.7(9)
C3 C2 H2 127.3(9)
C4 C3 C2 107.48(8)
C4 C3 H3 125.2(8)
C2 C3 H3 127.3(8)
N1 C4 C3 107.60(7)
N1 C4 C5 124.43(7)
C3 C4 C5 127.93(8)
N2 C5 C4 123.85(7)
N2 C5 H5 121.3(7)
C4 C5 H5 114.9(7)
C7 C6 C11 119.44(7)
C7 C6 N2 122.33(7)
C11 C6 N2 118.14(7)
C8 C7 C6 120.17(8)
C8 C7 H7 118.5(7)
C6 C7 H7 121.3(7)
C9 C8 C7 120.28(8)
C9 C8 H8 119.9(8)
C7 C8 H8 119.8(8)
C8 C9 C10 119.65(8)
C8 C9 H9 120.8(7)
C10 C9 H9 119.5(7)
C11 C10 C9 120.41(8)
C11 C10 H10 118.8(7)
C9 C10 H10 120.8(7)
C10 C11 C6 120.04(8)
C10 C11 H11 120.0(8)
C6 C11 H11 119.9(7)
C12 N3 C15 109.05(7)
C12 N3 H3N 122.0(9)
C15 N3 H3N 128.9(9)
C16 N4 C17 117.17(7)
N3 C12 C13 108.83(8)
N3 C12 H12 120.9(8)
C13 C12 H12 130.3(8)
C12 C13 C14 106.83(8)
C12 C13 H13 125.6(8)
C14 C13 H13 127.5(8)
C15 C14 C13 107.78(8)
C15 C14 H14 124.2(8)
C13 C14 H14 128.1(8)
N3 C15 C14 107.52(8)
N3 C15 C16 124.95(7)
C14 C15 C16 127.44(8)
N4 C16 C15 124.53(8)
N4 C16 H16 121.0(7)
C15 C16 H16 114.4(7)
C22 C17 C18 119.50(9)
C22 C17 N4 117.99(8)
C18 C17 N4 122.48(9)
C19 C18 C17 119.79(11)
C19 C18 H18 120.3(8)
C17 C18 H18 119.9(8)
C20 C19 C18 120.59(11)
C20 C19 H19 121.0(10)
C18 C19 H19 118.4(10)
C19 C20 C21 119.76(10)
C19 C20 H20 119.9(9)
C21 C20 H20 120.3(9)
C20 C21 C22 120.18(11)
C20 C21 H21 120.3(9)
C22 C21 H21 119.5(9)
C21 C22 C17 120.10(10)
C21 C22 H22 121.7(8)
C17 C22 H22 118.2(8)

loop_
_geom_bond_atom_site_label_1
_geom_bond_atom_site_label_2
_geom_bond_distance
N1 C1 1.3569(10)
N1 C4 1.3726(10)
N1 H1N 0.953(13)
N2 C5 1.2868(10)
N2 C6 1.4145(10)
C1 C2 1.3788(12)
C1 H1 0.974(12)
C2 C3 1.4041(12)
C2 H2 0.973(15)
C3 C4 1.3884(11)
C3 H3 0.991(12)
C4 C5 1.4278(11)
C5 H5 0.986(12)
C6 C7 1.3963(11)
C6 C11 1.3969(11)
C7 C8 1.3894(12)
C7 H7 0.986(13)
C8 C9 1.3892(13)
C8 H8 0.989(13)
C9 C10 1.3913(13)
C9 H9 1.002(12)
C10 C11 1.3878(12)
C10 H10 0.981(12)
C11 H11 1.001(12)
N3 C12 1.3611(11)
N3 C15 1.3702(11)
N3 H3N 0.920(14)
N4 C16 1.2854(11)
N4 C17 1.4149(11)
C12 C13 1.3801(13)
C12 H12 0.991(13)
C13 C14 1.4008(14)
C13 H13 0.980(15)
C14 C15 1.3890(12)
C14 H14 0.985(13)
C15 C16 1.4253(12)
C16 H16 1.006(12)
C17 C22 1.3941(14)
C17 C18 1.3983(13)
C18 C19 1.3890(14)
C18 H18 0.987(14)
C19 C20 1.383(2)
C19 H19 1.018(17)
C20 C21 1.3899(19)
C20 H20 0.988(15)
C21 C22 1.3902(14)
C21 H21 1.008(15)
C22 H22 0.972(14)

loop_
_geom_hbond_atom_site_label_D
_geom_hbond_atom_site_label_H
_geom_hbond_atom_site_label_A
_geom_hbond_distance_DH
_geom_hbond_distance_HA
_geom_hbond_distance_DA
_geom_hbond_angle_DHA
N1 H1N N4 0.953(13) 2.078(13) 2.9759(10) 156.3(11)
N3 H3N N2 0.920(14) 2.098(14) 2.9885(10) 162.7(12)

loop_
_geom_torsion_atom_site_label_1
_geom_torsion_atom_site_label_2
_geom_torsion_atom_site_label_3
_geom_torsion_atom_site_label_4
_geom_torsion
C4 N1 C1 C2 -0.93(10)
N1 C1 C2 C3 0.47(10)
C1 C2 C3 C4 0.15(10)
C1 N1 C4 C3 1.01(9)
C1 N1 C4 C5 -176.71(8)
C2 C3 C4 N1 -0.71(10)
C2 C3 C4 C5 176.91(8)
C6 N2 C5 C4 176.88(7)
N1 C4 C5 N2 -2.22(13)
C3 C4 C5 N2 -179.47(8)
C5 N2 C6 C7 -45.44(11)
C5 N2 C6 C11 137.93(8)
C11 C6 C7 C8 -0.57(12)
N2 C6 C7 C8 -177.16(8)
C6 C7 C8 C9 0.25(13)
C7 C8 C9 C10 -0.14(14)
C8 C9 C10 C11 0.35(14)
C9 C10 C11 C6 -0.68(13)
C7 C6 C11 C10 0.78(12)
N2 C6 C11 C10 177.52(8)
C15 N3 C12 C13 -0.54(10)
N3 C12 C13 C14 0.37(10)
C12 C13 C14 C15 -0.06(10)
C12 N3 C15 C14 0.50(10)
C12 N3 C15 C16 177.18(8)
C13 C14 C15 N3 -0.27(10)
C13 C14 C15 C16 -176.84(8)
C17 N4 C16 C15 -179.24(8)
N3 C15 C16 N4 -3.62(14)
C14 C15 C16 N4 172.39(9)
C16 N4 C17 C22 140.90(8)
C16 N4 C17 C18 -41.19(12)
C22 C17 C18 C19 -3.18(13)
N4 C17 C18 C19 178.94(8)
C17 C18 C19 C20 1.86(14)
C18 C19 C20 C21 0.52(15)
C19 C20 C21 C22 -1.56(15)
C20 C21 C22 C17 0.22(14)
C18 C17 C22 C21 2.14(13)
N4 C17 C22 C21 -179.88(8)
